data_7030871
loop_
_publ_author_name
'Wu, Qiong'
'Chen, Tianfeng'
'Zhang, Zhao'
'Liao, Siyan'
'Wu, Xiaohui'
'Wu, Jian'
'Mei, Wenjie'
'Chen, Yanhua'
'Wu, Weili'
'Zeng, Lingli'
'Zheng, Wenjie'

_publ_section_title
;
 Microwave-assisted synthesis of arene ruthenium(ii) complexes
 [(\h(6)-RC6H5)Ru(m-MOPIP)Cl]Cl (R = -H and -CH3) as groove binder to
 c-myc G4 DNA.
;
_journal_issue 24
_journal_name_full 'Dalton transactions (Cambridge, England : 2003)'
_journal_page_first 9216
_journal_page_last 9225
_journal_paper_doi 10.1039/c3dt53635a
_journal_volume 43
_journal_year 2014
_chemical_formula_moiety 'C27 H22 Cl N4 O Ru, Cl, 4(H2 O)'
_chemical_formula_sum 'C27 H30 Cl2 N4 O5 Ru'
_chemical_formula_weight 662.52
_space_group_IT_number 14
_symmetry_cell_setting monoclinic
_symmetry_space_group_name_Hall '-P 2yn'
_symmetry_space_group_name_H-M 'P 1 21/n 1'
_atom_sites_solution_hydrogens geom
_atom_sites_solution_primary direct
_atom_sites_solution_secondary difmap
_audit_creation_method SHELXL-97
_audit_update_record
;
2014-02-12 # Formatted by publCIF

;
_cell_angle_alpha 90.00
_cell_angle_beta 93.219(6)
_cell_angle_gamma 90.00
_cell_formula_units_Z 4
_cell_length_a 12.0937(10)
_cell_length_b 7.7505(4)
_cell_length_c 30.5757(13)
_cell_measurement_reflns_used 10383
_cell_measurement_temperature 293(2)
_cell_measurement_theta_max 24.99
_cell_measurement_theta_min 3.12
_cell_volume 2861.4(3)
_computing_cell_refinement 'Bruker FRAMBO'
_computing_data_collection 'Bruker FRAMBO'
_computing_data_reduction 'Bruker SAINT'
_computing_molecular_graphics 'Bruker SHELXTL'
_computing_publication_material 'Bruker SHELXTL'
_computing_structure_refinement 'SHELXL-97 (Sheldrick, 1997)'
_computing_structure_solution 'SHELXS-97 (Sheldrick, 1990)'
_diffrn_ambient_temperature 293(2)
_diffrn_measured_fraction_theta_full 0.998
_diffrn_measured_fraction_theta_max 0.998
_diffrn_measurement_device_type 'multiwire proportional'
_diffrn_measurement_method 'phi and omega scans'
_diffrn_radiation_monochromator graphite
_diffrn_radiation_source 'fine-focus sealed tube'
_diffrn_radiation_type MoK\a
_diffrn_radiation_wavelength 0.71073
_diffrn_reflns_av_R_equivalents 0.0495
_diffrn_reflns_av_sigmaI/netI 0.0647
_diffrn_reflns_limit_h_max 13
_diffrn_reflns_limit_h_min -14
_diffrn_reflns_limit_k_max 8
_diffrn_reflns_limit_k_min -9
_diffrn_reflns_limit_l_max 36
_diffrn_reflns_limit_l_min -19
_diffrn_reflns_number 10383
_diffrn_reflns_theta_full 24.99
_diffrn_reflns_theta_max 24.99
_diffrn_reflns_theta_min 3.12
_diffrn_standards_decay_% 0
_diffrn_standards_interval_count 0
_diffrn_standards_interval_time 0
_diffrn_standards_number 0
_exptl_absorpt_coefficient_mu 0.778
_exptl_absorpt_correction_T_max 0.897
_exptl_absorpt_correction_T_min 0.722
_exptl_absorpt_correction_type multi-scan
_exptl_crystal_colour red
_exptl_crystal_density_diffrn 1.538
_exptl_crystal_density_method 'not measured'
_exptl_crystal_description block
_exptl_crystal_F_000 1352
_exptl_crystal_size_max 0.49
_exptl_crystal_size_mid 0.36
_exptl_crystal_size_min 0.14
_refine_diff_density_max 1.111
_refine_diff_density_min -0.725
_refine_diff_density_rms 0.113
_refine_ls_extinction_method none
_refine_ls_goodness_of_fit_ref 1.175
_refine_ls_hydrogen_treatment mixed
_refine_ls_matrix_type full
_refine_ls_number_parameters 352
_refine_ls_number_reflns 5030
_refine_ls_number_restraints 570
_refine_ls_restrained_S_all 1.184
_refine_ls_R_factor_all 0.0987
_refine_ls_R_factor_gt 0.0695
_refine_ls_shift/su_max 0.000
_refine_ls_shift/su_mean 0.000
_refine_ls_structure_factor_coef Fsqd
_refine_ls_weighting_details 'calc w=1/[\s^2^(Fo^2^)+(0.0870P)^2^+2.3853P] where P=(Fo^2^+2Fc^2^)/3'
_refine_ls_weighting_scheme calc
_refine_ls_wR_factor_gt 0.1736
_refine_ls_wR_factor_ref 0.1977
_reflns_number_gt 3606
_reflns_number_total 5030
_reflns_threshold_expression >2sigma(I)
_cod_data_source_file c3dt53635a2.cif
_cod_data_source_block added_by_encifer
_cod_depositor_comments 'Adding full bibliography for 7030870--7030871.cif.'
_cod_original_sg_symbol_H-M 'P2(1)/n  '
_cod_database_code 7030871

loop_
_symmetry_equiv_pos_as_xyz
'x, y, z'
'-x+1/2, y+1/2, -z+1/2'
'-x, -y, -z'
'x-1/2, -y-1/2, z-1/2'

loop_
_atom_site_label
_atom_site_type_symbol
_atom_site_fract_x
_atom_site_fract_y
_atom_site_fract_z
_atom_site_U_iso_or_equiv
_atom_site_adp_type
_atom_site_occupancy
_atom_site_symmetry_multiplicity
_atom_site_calc_flag
_atom_site_refinement_flags
Ru1 Ru 0.88971(5) 1.13959(7) 0.180634(16) 0.0466(2) Uani 1 1 d .
Cl2 Cl 0.87860(18) 0.8469(2) 0.20636(6) 0.0625(5) Uani 1 1 d .
N3 N 0.4913(5) 0.8443(6) 0.04025(18) 0.0479(14) Uani 1 1 d .
N2 N 0.8970(5) 1.0241(7) 0.11924(16) 0.0457(13) Uani 1 1 d .
C10 C 0.6786(6) 0.8650(8) 0.0416(2) 0.0443(12) Uani 1 1 d U
N4 N 0.6406(5) 0.7795(7) 0.00380(17) 0.0454(13) Uani 1 1 d .
N1 N 0.7226(5) 1.1057(6) 0.16180(16) 0.0439(13) Uani 1 1 d .
C16 C 0.7016(6) 1.0279(7) 0.1221(2) 0.0434(12) Uani 1 1 d U
C17 C 0.6373(6) 1.1421(8) 0.1853(2) 0.0525(14) Uani 1 1 d U
H17 H 0.6510 1.1946 0.2124 0.063 Uiso 1 1 calc R
C15 C 0.7980(6) 0.9842(8) 0.0989(2) 0.0447(12) Uani 1 1 d U
C11 C 0.7895(6) 0.9006(8) 0.0582(2) 0.0451(12) Uani 1 1 d U
C8 C 0.5296(6) 0.7720(8) 0.0048(2) 0.0483(13) Uani 1 1 d U
C21 C 0.8654(9) 1.4088(12) 0.1996(4) 0.0883(19) Uani 1 1 d U
H21 H 0.7915 1.4581 0.1936 0.106 Uiso 1 1 calc R
C12 C 0.8864(6) 0.8578(9) 0.0384(2) 0.0537(14) Uani 1 1 d U
H12 H 0.8836 0.8046 0.0111 0.064 Uiso 1 1 calc R
C18 C 0.5265(6) 1.1054(9) 0.1714(2) 0.0537(15) Uani 1 1 d U
H18 H 0.4688 1.1340 0.1889 0.064 Uiso 1 1 calc R
C9 C 0.5853(6) 0.9025(8) 0.0635(2) 0.0459(12) Uani 1 1 d U
C19 C 0.5056(6) 1.0273(9) 0.1319(2) 0.0519(14) Uani 1 1 d U
H19 H 0.4331 1.0015 0.1223 0.062 Uiso 1 1 calc R
C20 C 0.5928(6) 0.9857(8) 0.1057(2) 0.0441(12) Uani 1 1 d U
C6 C 0.4622(6) 0.6821(8) -0.0309(2) 0.0526(14) Uani 1 1 d U
C13 C 0.9858(7) 0.8948(9) 0.0596(2) 0.0582(15) Uani 1 1 d U
H13 H 1.0514 0.8645 0.0472 0.070 Uiso 1 1 calc R
O1 O 0.1778(5) 0.5620(9) -0.0626(2) 0.0893(18) Uani 1 1 d .
C5 C 0.5146(7) 0.6093(9) -0.0653(2) 0.0600(15) Uani 1 1 d U
H5 H 0.5909 0.6189 -0.0670 0.072 Uiso 1 1 calc R
C7 C 0.3494(7) 0.6690(9) -0.0282(2) 0.0587(15) Uani 1 1 d U
H7 H 0.3149 0.7166 -0.0046 0.070 Uiso 1 1 calc R
C3 C 0.3414(7) 0.5095(9) -0.0952(2) 0.0641(16) Uani 1 1 d U
H3A H 0.2998 0.4504 -0.1169 0.077 Uiso 1 1 calc R
C4 C 0.4500(7) 0.5196(9) -0.0981(2) 0.0631(16) Uani 1 1 d U
H4A H 0.4836 0.4684 -0.1215 0.076 Uiso 1 1 calc R
C14 C 0.9886(6) 0.9784(9) 0.1001(2) 0.0551(15) Uani 1 1 d U
H14 H 1.0570 1.0031 0.1142 0.066 Uiso 1 1 calc R
C2 C 0.2878(7) 0.5828(9) -0.0615(3) 0.0603(15) Uani 1 1 d U
C22 C 0.9317(9) 1.4056(11) 0.1673(3) 0.086(2) Uani 1 1 d U
H22 H 0.9067 1.4566 0.1391 0.103 Uiso 1 1 calc R
C25 C 0.9733(9) 1.2214(12) 0.2431(3) 0.0825(19) Uani 1 1 d U
C26 C 0.8819(9) 1.3237(12) 0.2354(3) 0.0850(19) Uani 1 1 d U
H26 H 0.8208 1.3134 0.2550 0.102 Uiso 1 1 calc R
C23 C 1.0274(8) 1.3092(11) 0.1698(3) 0.0806(18) Uani 1 1 d U
H23 H 1.0711 1.2945 0.1441 0.097 Uiso 1 1 calc R
C24 C 1.0536(8) 1.2086(12) 0.2100(3) 0.086(2) Uani 1 1 d U
H24 H 1.1149 1.1258 0.2122 0.104 Uiso 1 1 calc R
C27 C 0.9902(12) 1.1292(15) 0.2847(4) 0.136(4) Uani 1 1 d U
H27A H 1.0407 1.1929 0.3040 0.204 Uiso 1 1 calc R
H27B H 1.0203 1.0170 0.2795 0.204 Uiso 1 1 calc R
H27C H 0.9205 1.1172 0.2981 0.204 Uiso 1 1 calc R
C1 C 0.1182(8) 0.6294(12) -0.0270(3) 0.086(3) Uani 1 1 d U
H1A H 0.1462 0.5784 0.0000 0.129 Uiso 1 1 calc R
H1B H 0.0409 0.6025 -0.0317 0.129 Uiso 1 1 calc R
H1C H 0.1276 0.7523 -0.0256 0.129 Uiso 1 1 calc R
Cl1 Cl 0.1910(2) 0.2892(4) 0.07102(8) 0.0917(8) Uani 1 1 d .
O1W O 0.2695(5) 0.8889(8) 0.06537(18) 0.100(2) Uani 1 1 d G
H1WA H 0.2915 0.8041 0.0812 0.150 Uiso 1 1 d G
H1WB H 0.2371 0.9619 0.0810 0.150 Uiso 1 1 d G
O2W O 0.1430(7) 0.7115(11) 0.2072(2) 0.185(4) Uani 1 1 d G
H2WA H 0.2001 0.6490 0.2048 0.278 Uiso 1 1 d G
H2WB H 0.1228 0.7533 0.1823 0.278 Uiso 1 1 d G
O3W O 0.2259(7) 0.6309(6) 0.1263(2) 0.207(6) Uani 1 1 d G
H3WA H 0.1562 0.6302 0.1208 0.311 Uiso 1 1 d G
H3WB H 0.2448 0.7253 0.1388 0.311 Uiso 1 1 d G
O4W O 0.2990(8) 0.9964(13) 0.2205(2) 0.252(7) Uani 1 1 d G
H4WA H 0.2566 0.9447 0.2375 0.378 Uiso 1 1 d G
H4WB H 0.2697 0.9962 0.1946 0.378 Uiso 1 1 d G
H4 H 0.695(5) 0.750(8) -0.013(2) 0.05(2) Uiso 1 1 d .

loop_
_atom_site_aniso_label
_atom_site_aniso_U_11
_atom_site_aniso_U_22
_atom_site_aniso_U_33
_atom_site_aniso_U_23
_atom_site_aniso_U_13
_atom_site_aniso_U_12
Ru1 0.0654(4) 0.0421(4) 0.0321(3) -0.0023(2) -0.0010(2) -0.0088(3)
Cl2 0.0865(14) 0.0474(10) 0.0544(10) 0.0088(9) 0.0100(10) -0.0038(9)
N3 0.058(4) 0.041(3) 0.044(3) 0.005(3) -0.006(3) -0.010(3)
N2 0.051(3) 0.049(3) 0.037(3) 0.001(3) 0.002(2) -0.017(3)
C10 0.060(3) 0.036(2) 0.036(2) -0.003(2) 0.003(2) -0.005(2)
N4 0.062(4) 0.041(3) 0.033(3) -0.004(2) -0.001(3) -0.008(3)
N1 0.059(3) 0.042(3) 0.031(3) -0.001(2) 0.004(2) -0.004(2)
C16 0.060(3) 0.035(2) 0.035(2) -0.002(2) 0.006(2) -0.007(2)
C17 0.071(3) 0.044(3) 0.043(3) -0.010(3) 0.003(3) -0.007(3)
C15 0.056(3) 0.041(2) 0.037(2) 0.001(2) 0.004(2) -0.009(2)
C11 0.057(3) 0.041(3) 0.038(2) -0.003(2) 0.004(2) -0.009(2)
C8 0.067(3) 0.037(3) 0.040(3) 0.000(2) -0.003(2) -0.004(2)
C21 0.109(4) 0.061(3) 0.093(4) -0.018(3) -0.015(4) -0.015(3)
C12 0.064(3) 0.055(3) 0.042(3) -0.008(3) 0.009(3) -0.009(3)
C18 0.064(3) 0.053(3) 0.045(3) -0.001(3) 0.012(3) 0.005(3)
C9 0.060(3) 0.038(2) 0.040(2) 0.000(2) 0.003(2) -0.005(2)
C19 0.059(3) 0.050(3) 0.046(3) -0.002(3) 0.005(3) 0.000(3)
C20 0.059(3) 0.037(2) 0.037(2) -0.001(2) 0.003(2) -0.002(2)
C6 0.073(3) 0.041(3) 0.042(3) 0.002(2) -0.011(3) -0.001(3)
C13 0.062(3) 0.065(3) 0.049(3) -0.010(3) 0.012(3) -0.009(3)
O1 0.086(5) 0.102(5) 0.079(4) -0.008(4) -0.007(3) -0.013(4)
C5 0.077(3) 0.053(3) 0.048(3) -0.003(3) -0.012(3) -0.002(3)
C7 0.077(3) 0.048(3) 0.050(3) 0.004(3) -0.010(3) -0.003(3)
C3 0.088(4) 0.054(3) 0.048(3) 0.001(3) -0.016(3) -0.005(3)
C4 0.083(4) 0.055(3) 0.050(3) 0.001(3) -0.010(3) 0.000(3)
C14 0.059(3) 0.056(3) 0.050(3) -0.004(3) 0.005(3) -0.013(3)
C2 0.075(3) 0.051(3) 0.053(3) 0.006(3) -0.013(3) -0.007(3)
C22 0.116(5) 0.058(4) 0.080(4) -0.004(4) -0.022(4) -0.030(4)
C25 0.117(5) 0.069(4) 0.059(4) -0.006(3) -0.024(4) -0.028(4)
C26 0.103(4) 0.074(4) 0.077(4) -0.031(3) 0.003(4) -0.028(3)
C23 0.099(4) 0.073(4) 0.071(4) -0.022(3) 0.011(3) -0.041(3)
C24 0.097(4) 0.066(4) 0.093(4) -0.025(4) -0.017(4) -0.018(4)
C27 0.176(7) 0.125(6) 0.104(6) 0.008(5) -0.022(6) -0.040(6)
C1 0.093(6) 0.085(6) 0.080(6) -0.006(5) 0.005(5) -0.016(5)
Cl1 0.1029(18) 0.1126(19) 0.0622(13) -0.0235(13) 0.0266(13) -0.0216(15)
O1W 0.080(4) 0.106(5) 0.115(6) -0.005(4) 0.015(4) -0.010(4)
O2W 0.158(9) 0.180(9) 0.218(12) -0.048(9) 0.008(8) 0.015(8)
O3W 0.343(18) 0.121(7) 0.171(11) -0.028(7) 0.127(12) -0.036(8)
O4W 0.167(12) 0.316(19) 0.277(17) 0.052(15) 0.042(11) 0.048(11)

loop_
_atom_type_symbol
_atom_type_description
_atom_type_scat_dispersion_real
_atom_type_scat_dispersion_imag
_atom_type_scat_source
C C 0.0033 0.0016 'International Tables Vol C Tables 4.2.6.8 and 6.1.1.4'
H H 0.0000 0.0000 'International Tables Vol C Tables 4.2.6.8 and 6.1.1.4'
N N 0.0061 0.0033 'International Tables Vol C Tables 4.2.6.8 and 6.1.1.4'
O O 0.0106 0.0060 'International Tables Vol C Tables 4.2.6.8 and 6.1.1.4'
Cl Cl 0.1484 0.1585 'International Tables Vol C Tables 4.2.6.8 and 6.1.1.4'
Ru Ru -1.2594 0.8363 'International Tables Vol C Tables 4.2.6.8 and 6.1.1.4'

loop_
_geom_angle_atom_site_label_1
_geom_angle_atom_site_label_2
_geom_angle_atom_site_label_3
_geom_angle
N2 Ru1 N1 77.7(2)
N2 Ru1 C23 93.0(3)
N1 Ru1 C23 141.0(3)
N2 Ru1 C22 102.5(3)
N1 Ru1 C22 107.5(3)
C23 Ru1 C22 37.1(4)
N2 Ru1 C21 131.3(3)
N1 Ru1 C21 92.9(3)
C23 Ru1 C21 64.9(4)
C22 Ru1 C21 34.9(4)
N2 Ru1 C24 112.9(3)
N1 Ru1 C24 169.0(3)
C23 Ru1 C24 39.5(3)
C22 Ru1 C24 68.3(4)
C21 Ru1 C24 77.9(4)
N2 Ru1 C25 149.7(3)
N1 Ru1 C25 131.7(3)
C23 Ru1 C25 68.7(3)
C22 Ru1 C25 77.8(3)
C21 Ru1 C25 63.8(4)
C24 Ru1 C25 38.4(3)
N2 Ru1 C26 165.1(3)
N1 Ru1 C26 102.1(3)
C23 Ru1 C26 77.8(4)
C22 Ru1 C26 63.2(4)
C21 Ru1 C26 34.0(3)
C24 Ru1 C26 66.9(4)
C25 Ru1 C26 36.2(3)
N2 Ru1 Cl2 84.00(15)
N1 Ru1 Cl2 84.29(15)
C23 Ru1 Cl2 132.9(3)
C22 Ru1 Cl2 167.4(3)
C21 Ru1 Cl2 143.2(3)
C24 Ru1 Cl2 99.3(3)
C25 Ru1 Cl2 91.1(2)
C26 Ru1 Cl2 110.8(3)
C8 N3 C9 104.1(6)
C14 N2 C15 118.3(6)
C14 N2 Ru1 126.0(5)
C15 N2 Ru1 115.5(4)
C9 C10 N4 105.3(6)
C9 C10 C11 124.2(6)
N4 C10 C11 130.3(6)
C8 N4 C10 106.7(6)
C8 N4 H4 140(4)
C10 N4 H4 113(4)
C17 N1 C16 117.7(6)
C17 N1 Ru1 126.7(4)
C16 N1 Ru1 115.5(4)
N1 C16 C20 122.6(6)
N1 C16 C15 115.2(6)
C20 C16 C15 122.1(6)
N1 C17 C18 123.4(6)
N1 C17 H17 118.3
C18 C17 H17 118.3
N2 C15 C11 122.2(6)
N2 C15 C16 116.1(6)
C11 C15 C16 121.7(6)
C12 C11 C15 118.4(6)
C12 C11 C10 126.5(6)
C15 C11 C10 115.1(6)
N3 C8 N4 113.2(6)
N3 C8 C6 126.3(7)
N4 C8 C6 120.5(6)
C26 C21 C22 124.3(12)
C26 C21 Ru1 73.7(6)
C22 C21 Ru1 71.6(5)
C26 C21 H21 117.2
C22 C21 H21 117.2
Ru1 C21 H21 117.2
C13 C12 C11 119.0(6)
C13 C12 H12 120.5
C11 C12 H12 120.5
C19 C18 C17 118.8(7)
C19 C18 H18 120.6
C17 C18 H18 120.6
C10 C9 N3 110.7(6)
C10 C9 C20 121.3(6)
N3 C9 C20 128.0(6)
C18 C19 C20 120.2(7)
C18 C19 H19 119.9
C20 C19 H19 119.9
C19 C20 C16 117.3(6)
C19 C20 C9 127.2(6)
C16 C20 C9 115.5(6)
C7 C6 C5 121.1(7)
C7 C6 C8 119.4(7)
C5 C6 C8 119.4(7)
C12 C13 C14 119.8(7)
C12 C13 H13 120.1
C14 C13 H13 120.1
C2 O1 C1 118.6(7)
C6 C5 C4 118.7(8)
C6 C5 H5 120.6
C4 C5 H5 120.6
C6 C7 C2 118.7(7)
C6 C7 H7 120.6
C2 C7 H7 120.6
C4 C3 C2 122.6(8)
C4 C3 H3A 118.7
C2 C3 H3A 118.7
C3 C4 C5 119.5(8)
C3 C4 H4A 120.3
C5 C4 H4A 120.3
N2 C14 C13 122.3(7)
N2 C14 H14 118.9
C13 C14 H14 118.9
O1 C2 C3 116.3(7)
O1 C2 C7 124.4(8)
C3 C2 C7 119.3(8)
C21 C22 C23 121.1(10)
C21 C22 Ru1 73.5(5)
C23 C22 Ru1 71.2(5)
C21 C22 H22 119.1
C23 C22 H22 119.1
Ru1 C22 H22 119.1
C26 C25 C24 119.1(9)
C26 C25 C27 120.3(11)
C24 C25 C27 120.6(11)
C26 C25 Ru1 72.0(5)
C24 C25 Ru1 70.5(5)
C27 C25 Ru1 130.4(7)
C21 C26 C25 121.9(11)
C21 C26 Ru1 72.3(6)
C25 C26 Ru1 71.8(5)
C21 C26 H26 118.5
C25 C26 H26 118.5
Ru1 C26 H26 118.5
C22 C23 C24 118.4(9)
C22 C23 Ru1 71.7(5)
C24 C23 Ru1 71.5(5)
C22 C23 H23 120.5
C24 C23 H23 120.5
Ru1 C23 H23 120.5
C25 C24 C23 115.2(9)
C25 C24 Ru1 71.2(5)
C23 C24 Ru1 69.0(5)
C25 C24 H24 122.1
C23 C24 H24 122.1
Ru1 C24 H24 122.1
C25 C27 H27A 109.5
C25 C27 H27B 109.5
H27A C27 H27B 109.5
C25 C27 H27C 109.5
H27A C27 H27C 109.5
H27B C27 H27C 109.5
O1 C1 H1A 109.5
O1 C1 H1B 109.5
H1A C1 H1B 109.5
O1 C1 H1C 109.5
H1A C1 H1C 109.5
H1B C1 H1C 109.5
H1WA O1W H1WB 109.5
H2WA O2W H2WB 109.5
H3WA O3W H3WB 109.5
H4WA O4W H4WB 109.5

loop_
_geom_bond_atom_site_label_1
_geom_bond_atom_site_label_2
_geom_bond_distance
Ru1 N2 2.086(5)
Ru1 N1 2.086(6)
Ru1 C23 2.161(8)
Ru1 C22 2.168(8)
Ru1 C21 2.189(9)
Ru1 C24 2.196(9)
Ru1 C25 2.205(8)
Ru1 C26 2.206(9)
Ru1 Cl2 2.4073(18)
N3 C8 1.327(9)
N3 C9 1.383(9)
N2 C14 1.330(8)
N2 C15 1.353(8)
C10 C9 1.376(9)
C10 N4 1.387(8)
C10 C11 1.434(9)
N4 C8 1.346(9)
N4 H4 0.90(7)
N1 C17 1.320(9)
N1 C16 1.366(8)
C16 C20 1.420(9)
C16 C15 1.440(9)
C17 C18 1.412(10)
C17 H17 0.9300
C15 C11 1.402(9)
C11 C12 1.388(9)
C8 C6 1.497(9)
C21 C26 1.284(13)
C21 C22 1.307(15)
C21 H21 0.9800
C12 C13 1.363(10)
C12 H12 0.9300
C18 C19 1.362(9)
C18 H18 0.9300
C9 C20 1.440(9)
C19 C20 1.397(9)
C19 H19 0.9300
C6 C7 1.375(10)
C6 C5 1.379(11)
C13 C14 1.395(9)
C13 H13 0.9300
O1 C2 1.338(10)
O1 C1 1.436(11)
C5 C4 1.418(10)
C5 H5 0.9300
C7 C2 1.398(10)
C7 H7 0.9300
C3 C4 1.323(11)
C3 C2 1.373(11)
C3 H3A 0.9300
C4 H4A 0.9300
C14 H14 0.9300
C22 C23 1.376(13)
C22 H22 0.9800
C25 C26 1.370(13)
C25 C24 1.446(13)
C25 C27 1.463(14)
C26 H26 0.9800
C23 C24 1.474(13)
C23 H23 0.9800
C24 H24 0.9800
C27 H27A 0.9600
C27 H27B 0.9600
C27 H27C 0.9600
C1 H1A 0.9600
C1 H1B 0.9600
C1 H1C 0.9600
O1W H1WA 0.8500
O1W H1WB 0.8502
O2W H2WA 0.8499
O2W H2WB 0.8500
O3W H3WA 0.8499
O3W H3WB 0.8502
O4W H4WA 0.8500
O4W H4WB 0.8499

loop_
_geom_hbond_atom_site_label_D
_geom_hbond_atom_site_label_H
_geom_hbond_atom_site_label_A
_geom_hbond_distance_DH
_geom_hbond_distance_HA
_geom_hbond_distance_DA
_geom_hbond_angle_DHA
_geom_hbond_site_symmetry_A
O4W H4WA O2W 0.85 2.42 2.918 117.8 .
O3W H3WB O1W 0.85 2.61 2.804 94.3 .
O2W H2WB O3W 0.85 2.37 2.790 111.0 .
O2W H2WA O4W 0.85 2.57 2.825(16) 98.6 2_545
O1W H1WB Cl1 0.85 2.61 3.252(7) 133.1 1_565
O1W H1WA O3W 0.85 2.11 2.804 138.2 .
